data_9007831
loop_
_publ_author_name
'Aidong, J.'
'Shirong, L.'
'Qingzhen, H.'
'Tianbin, C.'
'Deming, K.'

_publ_section_title
;
 Structure of lithium heptaborate, Li3B7O12
;
_journal_name_full 'Acta Crystallographica, Section C'
_journal_page_first 1999
_journal_page_last 2001
_journal_paper_doi 10.1107/S0108270190001809
_journal_volume 46
_journal_year 1990
_chemical_formula_structural Li3B7O12
_chemical_formula_sum 'B7 Li3 O12'
_space_group_IT_number 2
_symmetry_space_group_name_Hall '-P 1'
_symmetry_space_group_name_H-M 'P -1'
_cell_angle_alpha 92.11
_cell_angle_beta 104.85
_cell_angle_gamma 99.47
_cell_length_a 6.487
_cell_length_b 7.840
_cell_length_c 8.510
_cell_formula_units_Z 2
_cell_volume 411.227
_database_code_amcsd 0010193
_exptl_crystal_density_diffrn 2.330
_cod_original_formula_sum 'O12 B7 Li3'
_cod_database_code 9007831
_amcsd_formula_title Li3B7O12

loop_
_space_group_symop_operation_xyz
x,y,z
-x,-y,-z

loop_
_atom_site_label
_atom_site_fract_x
_atom_site_fract_y
_atom_site_fract_z
_atom_site_U_iso_or_equiv
O1 0.41040 0.38980 0.31370 0.01001
O2 0.32800 0.65760 0.21180 0.00595
O3 0.56070 0.80110 0.06950 0.00545
O4 0.68450 0.58500 0.24210 0.00545
O5 0.26180 0.05650 0.10790 0.00443
O6 0.06010 0.23900 0.47410 0.00633
O7 0.22520 0.02810 0.36870 0.00494
O8 0.72940 0.29600 0.31000 0.00557
O9 -0.05010 -0.13650 0.14490 0.00494
O10 -0.03590 0.17050 0.18250 0.00557
O11 0.06610 0.46750 0.29200 0.00735
O12 0.63940 0.86270 0.35760 0.00583
B1 0.26760 0.50330 0.27180 0.00507
B2 0.09380 0.03600 0.20210 0.00367
B3 0.61560 0.42690 0.28720 0.00443
B4 -0.04240 0.29060 0.31360 0.00355
B5 0.55860 0.72450 0.22300 0.00405
B6 0.21490 0.13780 0.49420 0.00418
B7 0.24910 0.13190 -0.03650 0.00367
Lil -0.01190 0.69480 0.31460 0.00925
Li2 0.51780 0.07560 0.30620 0.01254
Li3 0.21450 0.79770 0.02920 0.01659

loop_
_cod_related_entry_id
_cod_related_entry_database
_cod_related_entry_code
1 AMCSD 0010193
